data_7134492
loop_
_publ_author_name
'Souza, Edson Leonardo Scarpa de'
'Ahrens, Sebastian'
'Spannenberg, Anke'
'Neumann, Helfried'
'Junge, Kathrin'
'Correia, Carlos Roque Duarte'
'Jackstell, Ralf'
'Beller, Matthias'

_publ_section_title
;
 Development of highly efficient and selective palladium catalysts for
 telomerization of 1,3-butadiene with alcohols
;
_journal_issue 50
_journal_name_full 'Chemical Communications'
_journal_page_first 9083
_journal_page_last 9086
_journal_paper_doi 10.1039/D5CC01036E
_journal_volume 61
_journal_year 2025
_chemical_formula_sum 'C11 H13 O3 P'
_chemical_formula_weight 224.18
_space_group_crystal_system monoclinic
_space_group_IT_number 4
_space_group_name_Hall 'P 2yb'
_space_group_name_H-M_alt 'P 1 21 1'
_atom_sites_solution_hydrogens geom
_audit_creation_method SHELXL-2019/1
_audit_update_record
;
2024-03-11 deposited with the CCDC.	2025-04-03 downloaded from the CCDC.
;
_cell_angle_alpha 90
_cell_angle_beta 98.8044(13)
_cell_angle_gamma 90
_cell_formula_units_Z 4
_cell_length_a 10.5361(4)
_cell_length_b 8.4344(3)
_cell_length_c 12.6771(5)
_cell_measurement_reflns_used 9619
_cell_measurement_temperature 150(2)
_cell_measurement_theta_max 68.19
_cell_measurement_theta_min 5.09
_cell_volume 1113.28(7)
_computing_cell_refinement 'SAINT (Bruker, 2013)'
_computing_data_collection 'APEX2 (Bruker, 2014)'
_computing_data_reduction SAINT
_computing_structure_refinement 'SHELXL-2019/1 (Sheldrick, 2015b)'
_computing_structure_solution 'SHELXT (Sheldrick, 2015a)'
_diffrn_ambient_temperature 150(2)
_diffrn_measured_fraction_theta_full 1.000
_diffrn_measured_fraction_theta_max 0.999
_diffrn_measurement_device_type 'Bruker APEX-II CCD'
_diffrn_measurement_method '\f and \w scans'
_diffrn_radiation_monochromator multilayer
_diffrn_radiation_source microfocus
_diffrn_radiation_type CuK\a
_diffrn_radiation_wavelength 1.54178
_diffrn_reflns_av_R_equivalents 0.0272
_diffrn_reflns_av_unetI/netI 0.0220
_diffrn_reflns_Laue_measured_fraction_full 1.000
_diffrn_reflns_Laue_measured_fraction_max 0.999
_diffrn_reflns_limit_h_max 12
_diffrn_reflns_limit_h_min -12
_diffrn_reflns_limit_k_max 10
_diffrn_reflns_limit_k_min -10
_diffrn_reflns_limit_l_max 15
_diffrn_reflns_limit_l_min -15
_diffrn_reflns_number 14767
_diffrn_reflns_point_group_measured_fraction_full 0.996
_diffrn_reflns_point_group_measured_fraction_max 0.994
_diffrn_reflns_theta_full 67.679
_diffrn_reflns_theta_max 68.208
_diffrn_reflns_theta_min 4.246
_exptl_absorpt_coefficient_mu 2.080
_exptl_absorpt_correction_T_max 0.89
_exptl_absorpt_correction_T_min 0.72
_exptl_absorpt_correction_type multi-scan
_exptl_absorpt_process_details 'SADABS (Bruker, 2014)'
_exptl_crystal_colour colourless
_exptl_crystal_density_diffrn 1.338
_exptl_crystal_description prism
_exptl_crystal_F_000 472
_exptl_crystal_size_max 0.17
_exptl_crystal_size_mid 0.08
_exptl_crystal_size_min 0.06
_refine_diff_density_max 0.191
_refine_diff_density_min -0.213
_refine_diff_density_rms 0.051
_refine_ls_abs_structure_details
;
 Flack x determined using 1780 quotients [(I+)-(I-)]/[(I+)+(I-)]
 (Parsons, Flack and Wagner, Acta Cryst. B69 (2013) 249-259).
;
_refine_ls_abs_structure_Flack -0.015(7)
_refine_ls_extinction_method none
_refine_ls_goodness_of_fit_ref 1.049
_refine_ls_hydrogen_treatment constr
_refine_ls_matrix_type full
_refine_ls_number_parameters 273
_refine_ls_number_reflns 4055
_refine_ls_number_restraints 1
_refine_ls_restrained_S_all 1.049
_refine_ls_R_factor_all 0.0257
_refine_ls_R_factor_gt 0.0250
_refine_ls_shift/su_max 0.000
_refine_ls_shift/su_mean 0.000
_refine_ls_structure_factor_coef Fsqd
_refine_ls_weighting_details 'w=1/[\s^2^(Fo^2^)+(0.0483P)^2^+0.0743P] where P=(Fo^2^+2Fc^2^)/3'
_refine_ls_weighting_scheme calc
_refine_ls_wR_factor_gt 0.0681
_refine_ls_wR_factor_ref 0.0692
_reflns_Friedel_coverage 0.852
_reflns_Friedel_fraction_full 0.992
_reflns_Friedel_fraction_max 0.988
_reflns_number_gt 3937
_reflns_number_total 4055
_reflns_threshold_expression 'I > 2\s(I)'
_cod_data_source_file d5cc01036e2.cif
_cod_data_source_block AX2646
_cod_depositor_comments 'Adding full bibliography for 7134492.cif.'
_cod_original_sg_symbol_H-M 'P 21'
_cod_database_code 7134492
_shelx_shelxl_version_number 2019/1
_shelx_space_group_comment
;
The symmetry employed for this shelxl refinement is uniquely defined
by the following loop, which should always be used as a source of
symmetry information in preference to the above space-group names.
They are only intended as comments.
;

loop_
_space_group_symop_operation_xyz
'x, y, z'
'-x, y+1/2, -z'

loop_
_atom_site_label
_atom_site_type_symbol
_atom_site_fract_x
_atom_site_fract_y
_atom_site_fract_z
_atom_site_U_iso_or_equiv
_atom_site_adp_type
_atom_site_occupancy
_atom_site_site_symmetry_order
_atom_site_calc_flag
_atom_site_refinement_flags_posn
_atom_site_refinement_flags_adp
_atom_site_refinement_flags_occupancy
_atom_site_disorder_assembly
_atom_site_disorder_group
C1 C 0.83635(17) 0.4071(2) 0.56396(14) 0.0203(4) Uani 1 1 d . . . . .
C2 C 0.8068(2) 0.2835(2) 0.62331(16) 0.0264(4) Uani 1 1 d . . . . .
H2 H 0.743098 0.205126 0.602524 0.032 Uiso 1 1 calc R U . . .
C3 C 0.8894(2) 0.2934(3) 0.72321(16) 0.0298(4) Uani 1 1 d . . . . .
H3 H 0.892085 0.222663 0.781835 0.036 Uiso 1 1 calc R U . . .
C4 C 0.9622(2) 0.4212(3) 0.71805(16) 0.0305(5) Uani 1 1 d . . . . .
H4 H 1.025812 0.457192 0.774216 0.037 Uiso 1 1 calc R U . . .
C5 C 0.71518(18) 0.6672(2) 0.44473(15) 0.0226(4) Uani 1 1 d . . . . .
C6 C 0.7503(2) 0.8103(3) 0.41013(17) 0.0271(4) Uani 1 1 d . . . . .
H6 H 0.819095 0.830598 0.371548 0.032 Uiso 1 1 calc R U . . .
C7 C 0.6642(2) 0.9249(3) 0.44271(18) 0.0313(5) Uani 1 1 d . . . . .
H7 H 0.664091 1.035914 0.430046 0.038 Uiso 1 1 calc R U . . .
C8 C 0.5832(2) 0.8433(3) 0.49506(17) 0.0319(5) Uani 1 1 d . . . . .
H8 H 0.515364 0.889481 0.525972 0.038 Uiso 1 1 calc R U . . .
C9 C 0.90806(18) 0.4974(2) 0.36264(16) 0.0223(4) Uani 1 1 d . . . . .
H9A H 0.879109 0.550419 0.293478 0.027 Uiso 1 1 calc R U . . .
H9B H 0.971786 0.567085 0.405478 0.027 Uiso 1 1 calc R U . . .
C10 C 0.9716(2) 0.3395(2) 0.34270(17) 0.0279(4) Uani 1 1 d . . . . .
H10A H 1.001440 0.287062 0.411919 0.034 Uiso 1 1 calc R U . . .
H10B H 0.907562 0.269316 0.300619 0.034 Uiso 1 1 calc R U . . .
C11 C 1.0855(2) 0.3625(3) 0.2828(2) 0.0370(5) Uani 1 1 d . . . . .
H11A H 1.055996 0.412962 0.213753 0.056 Uiso 1 1 calc R U . . .
H11B H 1.123622 0.259178 0.271166 0.056 Uiso 1 1 calc R U . . .
H11C H 1.149899 0.430034 0.324990 0.056 Uiso 1 1 calc R U . . .
C12 C 0.32948(16) 0.1863(2) 1.06699(15) 0.0205(4) Uani 1 1 d . . . . .
C13 C 0.28552(19) 0.0735(2) 1.12790(15) 0.0263(4) Uani 1 1 d . . . . .
H13 H 0.214870 0.004449 1.107125 0.032 Uiso 1 1 calc R U . . .
C14 C 0.3655(2) 0.0779(3) 1.22934(16) 0.0284(4) Uani 1 1 d . . . . .
H14 H 0.358531 0.012967 1.289424 0.034 Uiso 1 1 calc R U . . .
C15 C 0.4528(2) 0.1923(3) 1.22287(16) 0.0280(4) Uani 1 1 d . . . . .
H15 H 0.518808 0.221622 1.279212 0.034 Uiso 1 1 calc R U . . .
C16 C 0.21877(18) 0.4525(2) 0.94575(15) 0.0228(4) Uani 1 1 d . . . . .
C17 C 0.2561(2) 0.5946(3) 0.91165(18) 0.0288(4) Uani 1 1 d . . . . .
H17 H 0.327683 0.613940 0.876094 0.035 Uiso 1 1 calc R U . . .
C18 C 0.1675(2) 0.7104(3) 0.93919(18) 0.0326(5) Uani 1 1 d . . . . .
H18 H 0.168441 0.821134 0.925721 0.039 Uiso 1 1 calc R U . . .
C19 C 0.0826(2) 0.6302(3) 0.98812(17) 0.0319(5) Uani 1 1 d . . . . .
H19 H 0.012312 0.677242 1.015371 0.038 Uiso 1 1 calc R U . . .
C20 C 0.41144(18) 0.2745(2) 0.86879(16) 0.0236(4) Uani 1 1 d . . . . .
H20A H 0.386811 0.332280 0.800761 0.028 Uiso 1 1 calc R U . . .
H20B H 0.477132 0.338258 0.914413 0.028 Uiso 1 1 calc R U . . .
C21 C 0.4687(2) 0.1140(3) 0.84607(17) 0.0263(4) Uani 1 1 d . . . . .
H21A H 0.497781 0.058517 0.914300 0.032 Uiso 1 1 calc R U . . .
H21B H 0.401956 0.048057 0.803467 0.032 Uiso 1 1 calc R U . . .
C22 C 0.5816(2) 0.1341(3) 0.7855(2) 0.0360(5) Uani 1 1 d . . . . .
H22A H 0.552611 0.187509 0.717430 0.054 Uiso 1 1 calc R U . . .
H22B H 0.616662 0.029747 0.771961 0.054 Uiso 1 1 calc R U . . .
H22C H 0.648314 0.198065 0.828135 0.054 Uiso 1 1 calc R U . . .
O1 O 0.67361(13) 0.35471(18) 0.38462(11) 0.0274(3) Uani 1 1 d . . . . .
O2 O 0.93287(14) 0.49398(18) 0.62090(11) 0.0294(3) Uani 1 1 d . . . . .
O3 O 0.61192(14) 0.68510(19) 0.49772(12) 0.0293(3) Uani 1 1 d . . . . .
O4 O 0.16961(13) 0.14455(18) 0.88372(11) 0.0274(3) Uani 1 1 d . . . . .
O5 O 0.43348(14) 0.26041(18) 1.12401(11) 0.0268(3) Uani 1 1 d . . . . .
O6 O 0.11107(14) 0.47227(19) 0.99325(12) 0.0286(3) Uani 1 1 d . . . . .
P1 P 0.77320(4) 0.46981(5) 0.43164(3) 0.01871(14) Uani 1 1 d . . . . .
P2 P 0.27250(4) 0.25264(5) 0.93455(3) 0.01947(14) Uani 1 1 d . . . . .

loop_
_atom_site_aniso_label
_atom_site_aniso_U_11
_atom_site_aniso_U_22
_atom_site_aniso_U_33
_atom_site_aniso_U_23
_atom_site_aniso_U_13
_atom_site_aniso_U_12
C1 0.0203(8) 0.0211(9) 0.0195(8) -0.0009(7) 0.0029(7) 0.0001(7)
C2 0.0319(10) 0.0241(9) 0.0238(9) 0.0020(8) 0.0066(8) -0.0015(8)
C3 0.0396(11) 0.0313(11) 0.0187(9) 0.0048(8) 0.0049(8) 0.0092(9)
C4 0.0304(10) 0.0388(12) 0.0201(9) -0.0017(8) -0.0028(8) 0.0056(9)
C5 0.0208(9) 0.0267(10) 0.0197(8) 0.0016(8) 0.0013(7) 0.0017(7)
C6 0.0276(9) 0.0253(10) 0.0280(9) 0.0037(9) 0.0033(8) 0.0007(8)
C7 0.0363(11) 0.0247(11) 0.0306(10) -0.0003(8) -0.0020(9) 0.0060(8)
C8 0.0333(10) 0.0317(11) 0.0304(10) -0.0023(9) 0.0034(9) 0.0118(9)
C9 0.0234(9) 0.0225(10) 0.0215(8) 0.0018(7) 0.0051(7) 0.0016(7)
C10 0.0310(10) 0.0247(10) 0.0298(10) -0.0012(8) 0.0100(8) 0.0032(8)
C11 0.0363(12) 0.0328(12) 0.0456(13) -0.0038(10) 0.0177(11) 0.0014(10)
C12 0.0195(8) 0.0215(8) 0.0202(9) -0.0019(7) 0.0022(7) -0.0006(7)
C13 0.0274(9) 0.0276(10) 0.0239(9) 0.0005(8) 0.0038(8) -0.0057(8)
C14 0.0364(10) 0.0300(11) 0.0189(9) 0.0026(8) 0.0047(8) 0.0006(9)
C15 0.0307(10) 0.0312(11) 0.0201(9) -0.0015(8) -0.0029(8) 0.0017(9)
C16 0.0199(9) 0.0283(10) 0.0195(9) 0.0000(7) 0.0007(7) 0.0017(7)
C17 0.0273(10) 0.0295(11) 0.0294(9) 0.0003(9) 0.0036(8) 0.0009(8)
C18 0.0355(11) 0.0267(11) 0.0328(11) -0.0041(8) -0.0030(9) 0.0043(8)
C19 0.0308(10) 0.0354(11) 0.0282(10) -0.0059(9) 0.0005(9) 0.0100(9)
C20 0.0235(9) 0.0261(11) 0.0217(9) 0.0021(8) 0.0057(7) 0.0022(8)
C21 0.0266(9) 0.0246(10) 0.0293(10) -0.0005(8) 0.0093(8) 0.0012(8)
C22 0.0340(11) 0.0332(11) 0.0449(13) -0.0001(10) 0.0189(10) 0.0022(9)
O1 0.0247(7) 0.0301(8) 0.0262(7) -0.0021(6) 0.0002(6) -0.0059(6)
O2 0.0314(7) 0.0308(8) 0.0234(7) 0.0017(6) -0.0038(6) -0.0092(6)
O3 0.0266(7) 0.0314(8) 0.0318(7) 0.0035(6) 0.0109(6) 0.0056(6)
O4 0.0244(7) 0.0336(8) 0.0233(7) -0.0049(6) 0.0009(6) -0.0052(6)
O5 0.0277(7) 0.0277(7) 0.0231(7) 0.0020(6) -0.0027(5) -0.0089(6)
O6 0.0246(7) 0.0339(8) 0.0288(7) -0.0005(6) 0.0085(6) 0.0046(6)
P1 0.0179(2) 0.0206(3) 0.0172(2) 0.00111(17) 0.0014(2) -0.00102(16)
P2 0.0183(2) 0.0233(3) 0.0165(3) -0.00035(17) 0.0017(2) -0.00105(16)

loop_
_atom_type_symbol
_atom_type_description
_atom_type_scat_dispersion_real
_atom_type_scat_dispersion_imag
_atom_type_scat_source
C C 0.0181 0.0091 'International Tables Vol C Tables 4.2.6.8 and 6.1.1.4'
H H 0.0000 0.0000 'International Tables Vol C Tables 4.2.6.8 and 6.1.1.4'
O O 0.0492 0.0322 'International Tables Vol C Tables 4.2.6.8 and 6.1.1.4'
P P 0.2955 0.4335 'International Tables Vol C Tables 4.2.6.8 and 6.1.1.4'

loop_
_geom_angle_atom_site_label_1
_geom_angle_atom_site_label_2
_geom_angle_atom_site_label_3
_geom_angle
_geom_angle_site_symmetry_1
_geom_angle_site_symmetry_3
_geom_angle_publ_flag
C2 C1 O2 109.67(16) . . ?
C2 C1 P1 131.86(15) . . ?
O2 C1 P1 118.47(14) . . ?
C1 C2 C3 106.77(19) . . ?
C1 C2 H2 126.6 . . ?
C3 C2 H2 126.6 . . ?
C4 C3 C2 106.37(19) . . ?
C4 C3 H3 126.8 . . ?
C2 C3 H3 126.8 . . ?
C3 C4 O2 110.82(19) . . ?
C3 C4 H4 124.6 . . ?
O2 C4 H4 124.6 . . ?
C6 C5 O3 109.68(17) . . ?
C6 C5 P1 133.19(15) . . ?
O3 C5 P1 117.11(14) . . ?
C5 C6 C7 106.99(19) . . ?
C5 C6 H6 126.5 . . ?
C7 C6 H6 126.5 . . ?
C8 C7 C6 105.94(19) . . ?
C8 C7 H7 127.0 . . ?
C6 C7 H7 127.0 . . ?
C7 C8 O3 110.88(18) . . ?
C7 C8 H8 124.6 . . ?
O3 C8 H8 124.6 . . ?
C10 C9 P1 111.56(13) . . ?
C10 C9 H9A 109.3 . . ?
P1 C9 H9A 109.3 . . ?
C10 C9 H9B 109.3 . . ?
P1 C9 H9B 109.3 . . ?
H9A C9 H9B 108.0 . . ?
C11 C10 C9 111.66(17) . . ?
C11 C10 H10A 109.3 . . ?
C9 C10 H10A 109.3 . . ?
C11 C10 H10B 109.3 . . ?
C9 C10 H10B 109.3 . . ?
H10A C10 H10B 108.0 . . ?
C10 C11 H11A 109.5 . . ?
C10 C11 H11B 109.5 . . ?
H11A C11 H11B 109.5 . . ?
C10 C11 H11C 109.5 . . ?
H11A C11 H11C 109.5 . . ?
H11B C11 H11C 109.5 . . ?
C13 C12 O5 109.68(16) . . ?
C13 C12 P2 131.53(15) . . ?
O5 C12 P2 118.75(14) . . ?
C12 C13 C14 106.86(18) . . ?
C12 C13 H13 126.6 . . ?
C14 C13 H13 126.6 . . ?
C15 C14 C13 106.21(18) . . ?
C15 C14 H14 126.9 . . ?
C13 C14 H14 126.9 . . ?
C14 C15 O5 110.52(18) . . ?
C14 C15 H15 124.7 . . ?
O5 C15 H15 124.7 . . ?
C17 C16 O6 109.42(18) . . ?
C17 C16 P2 134.25(15) . . ?
O6 C16 P2 116.20(15) . . ?
C16 C17 C18 107.11(19) . . ?
C16 C17 H17 126.4 . . ?
C18 C17 H17 126.4 . . ?
C19 C18 C17 105.9(2) . . ?
C19 C18 H18 127.0 . . ?
C17 C18 H18 127.0 . . ?
C18 C19 O6 110.79(19) . . ?
C18 C19 H19 124.6 . . ?
O6 C19 H19 124.6 . . ?
C21 C20 P2 111.67(14) . . ?
C21 C20 H20A 109.3 . . ?
P2 C20 H20A 109.3 . . ?
C21 C20 H20B 109.3 . . ?
P2 C20 H20B 109.3 . . ?
H20A C20 H20B 107.9 . . ?
C22 C21 C20 111.03(18) . . ?
C22 C21 H21A 109.4 . . ?
C20 C21 H21A 109.4 . . ?
C22 C21 H21B 109.4 . . ?
C20 C21 H21B 109.4 . . ?
H21A C21 H21B 108.0 . . ?
C21 C22 H22A 109.5 . . ?
C21 C22 H22B 109.5 . . ?
H22A C22 H22B 109.5 . . ?
C21 C22 H22C 109.5 . . ?
H22A C22 H22C 109.5 . . ?
H22B C22 H22C 109.5 . . ?
C1 O2 C4 106.37(16) . . ?
C8 O3 C5 106.51(17) . . ?
C15 O5 C12 106.73(16) . . ?
C19 O6 C16 106.75(17) . . ?
O1 P1 C1 108.76(9) . . ?
O1 P1 C5 114.50(9) . . ?
C1 P1 C5 105.77(9) . . ?
O1 P1 C9 116.90(9) . . ?
C1 P1 C9 106.69(9) . . ?
C5 P1 C9 103.42(9) . . ?
O4 P2 C12 109.50(9) . . ?
O4 P2 C16 113.17(9) . . ?
C12 P2 C16 106.58(9) . . ?
O4 P2 C20 116.92(9) . . ?
C12 P2 C20 106.70(8) . . ?
C16 P2 C20 103.27(9) . . ?

loop_
_geom_bond_atom_site_label_1
_geom_bond_atom_site_label_2
_geom_bond_distance
_geom_bond_site_symmetry_2
_geom_bond_publ_flag
C1 C2 1.349(3) . ?
C1 O2 1.367(2) . ?
C1 P1 1.7876(18) . ?
C2 C3 1.425(3) . ?
C2 H2 0.9500 . ?
C3 C4 1.330(3) . ?
C3 H3 0.9500 . ?
C4 O2 1.368(3) . ?
C4 H4 0.9500 . ?
C5 C6 1.355(3) . ?
C5 O3 1.372(2) . ?
C5 P1 1.790(2) . ?
C6 C7 1.429(3) . ?
C6 H6 0.9500 . ?
C7 C8 1.347(3) . ?
C7 H7 0.9500 . ?
C8 O3 1.368(3) . ?
C8 H8 0.9500 . ?
C9 C10 1.529(3) . ?
C9 P1 1.7940(19) . ?
C9 H9A 0.9900 . ?
C9 H9B 0.9900 . ?
C10 C11 1.527(3) . ?
C10 H10A 0.9900 . ?
C10 H10B 0.9900 . ?
C11 H11A 0.9800 . ?
C11 H11B 0.9800 . ?
C11 H11C 0.9800 . ?
C12 C13 1.351(3) . ?
C12 O5 1.368(2) . ?
C12 P2 1.7843(19) . ?
C13 C14 1.426(3) . ?
C13 H13 0.9500 . ?
C14 C15 1.344(3) . ?
C14 H14 0.9500 . ?
C15 O5 1.365(3) . ?
C15 H15 0.9500 . ?
C16 C17 1.353(3) . ?
C16 O6 1.374(2) . ?
C16 P2 1.791(2) . ?
C17 C18 1.430(3) . ?
C17 H17 0.9500 . ?
C18 C19 1.346(3) . ?
C18 H18 0.9500 . ?
C19 O6 1.365(3) . ?
C19 H19 0.9500 . ?
C20 C21 1.527(3) . ?
C20 P2 1.8015(19) . ?
C20 H20A 0.9900 . ?
C20 H20B 0.9900 . ?
C21 C22 1.520(3) . ?
C21 H21A 0.9900 . ?
C21 H21B 0.9900 . ?
C22 H22A 0.9800 . ?
C22 H22B 0.9800 . ?
C22 H22C 0.9800 . ?
O1 P1 1.4858(14) . ?
O4 P2 1.4858(14) . ?

loop_
_geom_torsion_atom_site_label_1
_geom_torsion_atom_site_label_2
_geom_torsion_atom_site_label_3
_geom_torsion_atom_site_label_4
_geom_torsion
_geom_torsion_site_symmetry_1
_geom_torsion_site_symmetry_2
_geom_torsion_site_symmetry_3
_geom_torsion_site_symmetry_4
_geom_torsion_publ_flag
O2 C1 C2 C3 0.0(2) . . . . ?
P1 C1 C2 C3 179.91(15) . . . . ?
C1 C2 C3 C4 0.4(2) . . . . ?
C2 C3 C4 O2 -0.6(2) . . . . ?
O3 C5 C6 C7 -0.2(2) . . . . ?
P1 C5 C6 C7 178.01(17) . . . . ?
C5 C6 C7 C8 0.2(2) . . . . ?
C6 C7 C8 O3 -0.1(3) . . . . ?
P1 C9 C10 C11 179.32(15) . . . . ?
O5 C12 C13 C14 0.6(2) . . . . ?
P2 C12 C13 C14 -177.00(16) . . . . ?
C12 C13 C14 C15 -0.3(2) . . . . ?
C13 C14 C15 O5 -0.1(2) . . . . ?
O6 C16 C17 C18 0.1(2) . . . . ?
P2 C16 C17 C18 175.55(17) . . . . ?
C16 C17 C18 C19 0.0(3) . . . . ?
C17 C18 C19 O6 -0.1(3) . . . . ?
P2 C20 C21 C22 177.07(15) . . . . ?
C2 C1 O2 C4 -0.3(2) . . . . ?
P1 C1 O2 C4 179.71(14) . . . . ?
C3 C4 O2 C1 0.6(2) . . . . ?
C7 C8 O3 C5 0.0(2) . . . . ?
C6 C5 O3 C8 0.2(2) . . . . ?
P1 C5 O3 C8 -178.40(14) . . . . ?
C14 C15 O5 C12 0.5(2) . . . . ?
C13 C12 O5 C15 -0.7(2) . . . . ?
P2 C12 O5 C15 177.29(14) . . . . ?
C18 C19 O6 C16 0.2(2) . . . . ?
C17 C16 O6 C19 -0.2(2) . . . . ?
P2 C16 O6 C19 -176.53(14) . . . . ?
C2 C1 P1 O1 -2.0(2) . . . . ?
O2 C1 P1 O1 177.93(13) . . . . ?
C2 C1 P1 C5 121.4(2) . . . . ?
O2 C1 P1 C5 -58.64(16) . . . . ?
C2 C1 P1 C9 -128.91(19) . . . . ?
O2 C1 P1 C9 51.02(17) . . . . ?
C6 C5 P1 O1 -124.9(2) . . . . ?
O3 C5 P1 O1 53.23(17) . . . . ?
C6 C5 P1 C1 115.4(2) . . . . ?
O3 C5 P1 C1 -66.49(16) . . . . ?
C6 C5 P1 C9 3.4(2) . . . . ?
O3 C5 P1 C9 -178.46(14) . . . . ?
C10 C9 P1 O1 -52.80(17) . . . . ?
C10 C9 P1 C1 69.10(16) . . . . ?
C10 C9 P1 C5 -179.60(13) . . . . ?
C13 C12 P2 O4 -9.0(2) . . . . ?
O5 C12 P2 O4 173.51(13) . . . . ?
C13 C12 P2 C16 113.7(2) . . . . ?
O5 C12 P2 C16 -63.75(16) . . . . ?
C13 C12 P2 C20 -136.5(2) . . . . ?
O5 C12 P2 C20 46.09(16) . . . . ?
C17 C16 P2 O4 -123.0(2) . . . . ?
O6 C16 P2 O4 52.17(17) . . . . ?
C17 C16 P2 C12 116.6(2) . . . . ?
O6 C16 P2 C12 -68.24(16) . . . . ?
C17 C16 P2 C20 4.3(2) . . . . ?
O6 C16 P2 C20 179.54(14) . . . . ?
C21 C20 P2 O4 -52.05(17) . . . . ?
C21 C20 P2 C12 70.84(16) . . . . ?
C21 C20 P2 C16 -177.02(14) . . . . ?
